data_4108719
loop_
_publ_author_name
'Yasutomo Segawa'
'Yuta Suzuki'
'Makoto Yamashita'
'Kyoko Nozaki'

_publ_section_title
;
 Chemistry of Boryllithium: Synthesis, Structure, and Reactivity
;
_journal_name_full 'Journal of the American Chemical Society'
_journal_page_first 16069
_journal_page_last 16079
_journal_paper_doi 10.1021/ja8057919
_journal_volume 130
_journal_year 2008
_chemical_formula_sum 'C26 H38 B Br N2'
_chemical_formula_weight 469.29
_chemical_name_systematic
; 
 ? 
;
_space_group_IT_number 14
_symmetry_cell_setting monoclinic
_symmetry_space_group_name_Hall '-P 2yn'
_symmetry_space_group_name_H-M 'P 1 21/n 1'
_atom_sites_solution_hydrogens geom
_atom_sites_solution_primary direct
_atom_sites_solution_secondary difmap
_audit_creation_method SHELXL-97
_cell_angle_alpha 90
_cell_angle_beta 105.271(3)
_cell_angle_gamma 90
_cell_formula_units_Z 4
_cell_length_a 19.222(14)
_cell_length_b 6.924(5)
_cell_length_c 19.362(14)
_cell_measurement_reflns_used 6687
_cell_measurement_temperature 103.1500
_cell_measurement_theta_max 27.4835
_cell_measurement_theta_min 3.1387
_cell_volume 2486(3)
_computing_cell_refinement 'RIGAKU CrystalClear'
_computing_data_collection 'RIGAKU CrystalClear'
_computing_data_reduction 'RIGAKU CrystalClear'
_computing_molecular_graphics ORTEP-III
_computing_structure_refinement 'SHELXL-97 (Sheldrick, 1997)'
_computing_structure_solution SIR-97
_diffrn_ambient_temperature 103(2)
_diffrn_detector_area_resol_mean 7.31
_diffrn_measured_fraction_theta_full 0.998
_diffrn_measured_fraction_theta_max 0.998
_diffrn_measurement_device_type 'RIGAKU/MSC Meacury CCD'
_diffrn_measurement_method 'omega scans'
_diffrn_radiation_monochromator graphite
_diffrn_radiation_source 'fine-focus sealed tube'
_diffrn_radiation_type MoK\a
_diffrn_radiation_wavelength 0.71070
_diffrn_reflns_av_R_equivalents 0.0710
_diffrn_reflns_av_sigmaI/netI 0.0471
_diffrn_reflns_limit_h_max 22
_diffrn_reflns_limit_h_min -22
_diffrn_reflns_limit_k_max 8
_diffrn_reflns_limit_k_min -7
_diffrn_reflns_limit_l_max 23
_diffrn_reflns_limit_l_min -20
_diffrn_reflns_number 20953
_diffrn_reflns_theta_full 25.00
_diffrn_reflns_theta_max 25.00
_diffrn_reflns_theta_min 3.14
_exptl_absorpt_coefficient_mu 1.665
_exptl_absorpt_correction_T_max 0.7318
_exptl_absorpt_correction_T_min 0.3681
_exptl_absorpt_correction_type multi-scan
_exptl_absorpt_process_details 'Jacobson, R. (1998) Private communication'
_exptl_crystal_colour Colorless
_exptl_crystal_density_diffrn 1.254
_exptl_crystal_description Platelet
_exptl_crystal_F_000 992
_exptl_crystal_size_max 0.60
_exptl_crystal_size_mid 0.50
_exptl_crystal_size_min 0.20
_refine_diff_density_max 0.929
_refine_diff_density_min -0.893
_refine_diff_density_rms 0.111
_refine_ls_extinction_method none
_refine_ls_goodness_of_fit_ref 1.111
_refine_ls_hydrogen_treatment constr
_refine_ls_matrix_type full
_refine_ls_number_parameters 279
_refine_ls_number_reflns 4369
_refine_ls_number_restraints 0
_refine_ls_restrained_S_all 1.111
_refine_ls_R_factor_all 0.0688
_refine_ls_R_factor_gt 0.0647
_refine_ls_shift/su_max 0.001
_refine_ls_shift/su_mean 0.000
_refine_ls_structure_factor_coef Fsqd
_refine_ls_weighting_details 'calc w=1/[\s^2^(Fo^2^)+(0.0577P)^2^+10.7033P] where P=(Fo^2^+2Fc^2^)/3'
_refine_ls_weighting_scheme calc
_refine_ls_wR_factor_gt 0.1569
_refine_ls_wR_factor_ref 0.1599
_reflns_number_gt 3992
_reflns_number_total 4369
_reflns_threshold_expression >2sigma(I)
_cod_data_source_file ja8057919_si_002_03.cif
_cod_data_source_block 34b
_cod_database_code 4108719

loop_
_symmetry_equiv_pos_as_xyz
'x, y, z'
'-x+1/2, y+1/2, -z+1/2'
'-x, -y, -z'
'x-1/2, -y-1/2, z-1/2'

loop_
_atom_site_label
_atom_site_type_symbol
_atom_site_fract_x
_atom_site_fract_y
_atom_site_fract_z
_atom_site_U_iso_or_equiv
_atom_site_adp_type
_atom_site_occupancy
_atom_site_symmetry_multiplicity
_atom_site_calc_flag
_atom_site_refinement_flags
Br1 Br 0.43694(2) 0.15822(7) 0.27807(3) 0.02824(18) Uani 1 1 d .
B1 B 0.4967(2) 0.3824(7) 0.2826(2) 0.0191(9) Uani 1 1 d .
N1 N 0.47205(18) 0.5727(5) 0.27787(19) 0.0220(8) Uani 1 1 d .
C1 C 0.5341(2) 0.7044(7) 0.2920(3) 0.0264(10) Uani 1 1 d .
H1 H 0.5419 0.7658 0.3396 0.032 Uiso 1 1 calc R
H2 H 0.5269 0.8066 0.2550 0.032 Uiso 1 1 calc R
C2 C 0.5978(2) 0.5751(7) 0.2894(3) 0.0272(10) Uani 1 1 d .
H3 H 0.6124 0.5976 0.2446 0.033 Uiso 1 1 calc R
H4 H 0.6396 0.6019 0.3306 0.033 Uiso 1 1 calc R
N2 N 0.57250(17) 0.3733(5) 0.29217(18) 0.0188(7) Uani 1 1 d .
C3 C 0.4024(2) 0.6489(6) 0.2744(2) 0.0192(9) Uani 1 1 d .
C4 C 0.3590(2) 0.7098(7) 0.2077(2) 0.0247(9) Uani 1 1 d .
C5 C 0.2908(2) 0.7870(7) 0.2052(3) 0.0269(10) Uani 1 1 d .
H5 H 0.2600 0.8278 0.1607 0.032 Uiso 1 1 calc R
C6 C 0.2681(2) 0.8038(7) 0.2672(3) 0.0302(10) Uani 1 1 d .
H6 H 0.2221 0.8574 0.2649 0.036 Uiso 1 1 calc R
C7 C 0.3114(2) 0.7440(7) 0.3318(3) 0.0281(10) Uani 1 1 d .
H7 H 0.2948 0.7572 0.3736 0.034 Uiso 1 1 calc R
C8 C 0.3793(2) 0.6640(6) 0.3374(2) 0.0227(9) Uani 1 1 d .
C9 C 0.3824(2) 0.6879(7) 0.1384(2) 0.0283(10) Uani 1 1 d .
H8 H 0.4362 0.6982 0.1510 0.034 Uiso 1 1 calc R
C10 C 0.3519(3) 0.8447(8) 0.0833(3) 0.0359(12) Uani 1 1 d .
H9 H 0.3759 0.8387 0.0445 0.054 Uiso 1 1 calc R
H10 H 0.3603 0.9717 0.1063 0.054 Uiso 1 1 calc R
H11 H 0.3000 0.8244 0.0636 0.054 Uiso 1 1 calc R
C11 C 0.3620(3) 0.4892(8) 0.1053(3) 0.0345(11) Uani 1 1 d .
H12 H 0.3854 0.3892 0.1394 0.052 Uiso 1 1 calc R
H13 H 0.3781 0.4776 0.0615 0.052 Uiso 1 1 calc R
H14 H 0.3096 0.4731 0.0939 0.052 Uiso 1 1 calc R
C12 C 0.4251(2) 0.6060(7) 0.4109(2) 0.0288(10) Uani 1 1 d .
H15 H 0.4692 0.5401 0.4043 0.035 Uiso 1 1 calc R
C13 C 0.3865(3) 0.4644(9) 0.4488(3) 0.0401(13) Uani 1 1 d .
H16 H 0.3415 0.5225 0.4535 0.060 Uiso 1 1 calc R
H17 H 0.4177 0.4347 0.4964 0.060 Uiso 1 1 calc R
H18 H 0.3756 0.3452 0.4207 0.060 Uiso 1 1 calc R
C14 C 0.4499(3) 0.7881(9) 0.4571(3) 0.0399(13) Uani 1 1 d .
H19 H 0.4752 0.8753 0.4320 0.060 Uiso 1 1 calc R
H20 H 0.4824 0.7503 0.5031 0.060 Uiso 1 1 calc R
H21 H 0.4077 0.8542 0.4654 0.060 Uiso 1 1 calc R
C15 C 0.6146(2) 0.2250(6) 0.2724(2) 0.0184(8) Uani 1 1 d .
C16 C 0.6639(2) 0.1222(6) 0.3274(2) 0.0202(9) Uani 1 1 d .
C17 C 0.7074(2) -0.0166(6) 0.3061(2) 0.0230(9) Uani 1 1 d .
H22 H 0.7405 -0.0896 0.3416 0.028 Uiso 1 1 calc R
C18 C 0.7033(2) -0.0497(7) 0.2348(2) 0.0253(9) Uani 1 1 d .
H23 H 0.7341 -0.1428 0.2221 0.030 Uiso 1 1 calc R
C19 C 0.6548(2) 0.0511(7) 0.1819(2) 0.0238(9) Uani 1 1 d .
H24 H 0.6523 0.0266 0.1330 0.029 Uiso 1 1 calc R
C20 C 0.6095(2) 0.1887(7) 0.1996(2) 0.0223(9) Uani 1 1 d .
C21 C 0.6722(2) 0.1598(6) 0.4065(2) 0.0223(9) Uani 1 1 d .
H25 H 0.6285 0.2314 0.4112 0.027 Uiso 1 1 calc R
C22 C 0.6785(3) -0.0266(8) 0.4510(2) 0.0333(11) Uani 1 1 d .
H26 H 0.6360 -0.1076 0.4318 0.050 Uiso 1 1 calc R
H27 H 0.6815 0.0061 0.5009 0.050 Uiso 1 1 calc R
H28 H 0.7220 -0.0971 0.4485 0.050 Uiso 1 1 calc R
C23 C 0.7386(3) 0.2890(8) 0.4369(3) 0.0345(11) Uani 1 1 d .
H29 H 0.7822 0.2220 0.4326 0.052 Uiso 1 1 calc R
H30 H 0.7427 0.3166 0.4874 0.052 Uiso 1 1 calc R
H31 H 0.7332 0.4104 0.4100 0.052 Uiso 1 1 calc R
C24 C 0.5560(2) 0.2953(8) 0.1383(2) 0.0290(10) Uani 1 1 d .
H32 H 0.5238 0.3756 0.1596 0.035 Uiso 1 1 calc R
C25 C 0.5935(3) 0.4301(10) 0.0966(3) 0.0447(14) Uani 1 1 d .
H33 H 0.6244 0.5209 0.1299 0.067 Uiso 1 1 calc R
H34 H 0.5572 0.5020 0.0609 0.067 Uiso 1 1 calc R
H35 H 0.6230 0.3535 0.0725 0.067 Uiso 1 1 calc R
C26 C 0.5091(3) 0.1492(9) 0.0875(3) 0.0410(13) Uani 1 1 d .
H36 H 0.5394 0.0706 0.0650 0.062 Uiso 1 1 calc R
H37 H 0.4730 0.2181 0.0504 0.062 Uiso 1 1 calc R
H38 H 0.4846 0.0654 0.1145 0.062 Uiso 1 1 calc R

loop_
_atom_site_aniso_label
_atom_site_aniso_U_11
_atom_site_aniso_U_22
_atom_site_aniso_U_33
_atom_site_aniso_U_23
_atom_site_aniso_U_13
_atom_site_aniso_U_12
Br1 0.0137(2) 0.0225(3) 0.0494(3) 0.00035(19) 0.00980(19) -0.00124(16)
B1 0.013(2) 0.025(3) 0.019(2) -0.0007(18) 0.0043(17) -0.0031(19)
N1 0.0123(16) 0.0226(19) 0.0293(19) -0.0045(15) 0.0024(14) 0.0028(15)
C1 0.0077(18) 0.031(3) 0.039(3) -0.003(2) 0.0038(17) -0.0027(18)
C2 0.015(2) 0.020(2) 0.048(3) -0.003(2) 0.0101(19) -0.0037(17)
N2 0.0082(15) 0.0223(19) 0.0254(18) -0.0036(14) 0.0035(13) 0.0031(14)
C3 0.0095(18) 0.018(2) 0.030(2) -0.0030(17) 0.0050(16) 0.0036(15)
C4 0.0130(19) 0.028(2) 0.031(2) -0.0002(19) 0.0022(17) -0.0020(18)
C5 0.013(2) 0.026(2) 0.039(3) 0.003(2) 0.0012(18) -0.0001(18)
C6 0.014(2) 0.030(3) 0.046(3) -0.007(2) 0.0061(19) 0.0014(18)
C7 0.016(2) 0.031(3) 0.039(3) -0.005(2) 0.0088(19) -0.0007(18)
C8 0.0115(19) 0.026(2) 0.030(2) -0.0045(18) 0.0052(17) -0.0014(17)
C9 0.014(2) 0.041(3) 0.028(2) 0.001(2) 0.0014(17) 0.0012(19)
C10 0.027(2) 0.043(3) 0.036(3) 0.006(2) 0.006(2) -0.006(2)
C11 0.027(2) 0.043(3) 0.031(2) -0.004(2) 0.0027(19) 0.004(2)
C12 0.018(2) 0.040(3) 0.029(2) 0.001(2) 0.0068(18) 0.003(2)
C13 0.025(2) 0.059(4) 0.038(3) 0.013(3) 0.011(2) 0.004(2)
C14 0.028(3) 0.055(3) 0.035(3) -0.013(2) 0.003(2) 0.004(2)
C15 0.0075(17) 0.019(2) 0.029(2) -0.0004(17) 0.0051(16) -0.0015(15)
C16 0.0074(17) 0.028(2) 0.025(2) -0.0015(18) 0.0041(15) -0.0022(16)
C17 0.0102(18) 0.024(2) 0.034(2) 0.0049(19) 0.0052(17) 0.0060(17)
C18 0.0152(19) 0.023(2) 0.040(3) -0.0022(19) 0.0121(18) 0.0017(17)
C19 0.0165(19) 0.026(2) 0.032(2) -0.0044(19) 0.0115(17) -0.0029(18)
C20 0.0104(18) 0.030(2) 0.027(2) -0.0016(18) 0.0053(16) -0.0018(17)
C21 0.0154(19) 0.027(2) 0.024(2) -0.0009(18) 0.0057(16) 0.0032(17)
C22 0.027(2) 0.045(3) 0.027(2) 0.008(2) 0.0050(19) 0.001(2)
C23 0.030(2) 0.042(3) 0.031(3) -0.007(2) 0.008(2) -0.008(2)
C24 0.018(2) 0.046(3) 0.021(2) 0.001(2) 0.0024(17) 0.004(2)
C25 0.029(3) 0.065(4) 0.038(3) 0.017(3) 0.006(2) 0.001(3)
C26 0.023(2) 0.057(4) 0.036(3) -0.008(2) -0.005(2) 0.000(2)

loop_
_atom_type_symbol
_atom_type_description
_atom_type_scat_dispersion_real
_atom_type_scat_dispersion_imag
_atom_type_scat_source
C C 0.0033 0.0016 'International Tables Vol C Tables 4.2.6.8 and 6.1.1.4'
H H 0.0000 0.0000 'International Tables Vol C Tables 4.2.6.8 and 6.1.1.4'
B B 0.0013 0.0007 'International Tables Vol C Tables 4.2.6.8 and 6.1.1.4'
N N 0.0061 0.0033 'International Tables Vol C Tables 4.2.6.8 and 6.1.1.4'
Br Br -0.2901 2.4595 'International Tables Vol C Tables 4.2.6.8 and 6.1.1.4'

loop_
_geom_angle_atom_site_label_1
_geom_angle_atom_site_label_2
_geom_angle_atom_site_label_3
_geom_angle
N1 B1 N2 111.7(4)
N1 B1 Br1 124.9(3)
N2 B1 Br1 123.4(3)
B1 N1 C3 130.7(4)
B1 N1 C1 109.2(3)
C3 N1 C1 119.1(4)
N1 C1 C2 104.4(4)
N2 C2 C1 106.1(3)
B1 N2 C15 129.3(4)
B1 N2 C2 106.7(3)
C15 N2 C2 117.1(3)
C4 C3 C8 122.0(4)
C4 C3 N1 118.5(4)
C8 C3 N1 119.5(4)
C3 C4 C5 117.9(4)
C3 C4 C9 122.4(4)
C5 C4 C9 119.6(4)
C6 C5 C4 120.4(4)
C7 C6 C5 120.7(4)
C6 C7 C8 121.5(4)
C7 C8 C3 117.6(4)
C7 C8 C12 118.5(4)
C3 C8 C12 123.8(4)
C11 C9 C10 109.9(4)
C11 C9 C4 110.8(4)
C10 C9 C4 113.2(4)
C8 C12 C13 112.7(4)
C8 C12 C14 109.9(4)
C13 C12 C14 111.1(4)
C20 C15 C16 121.2(4)
C20 C15 N2 120.3(4)
C16 C15 N2 118.4(4)
C17 C16 C15 117.0(4)
C17 C16 C21 120.1(4)
C15 C16 C21 122.9(4)
C18 C17 C16 121.7(4)
C17 C18 C19 120.6(4)
C18 C19 C20 120.4(4)
C19 C20 C15 119.1(4)
C19 C20 C24 118.1(4)
C15 C20 C24 122.9(4)
C16 C21 C22 113.1(4)
C16 C21 C23 109.9(3)
C22 C21 C23 109.8(4)
C26 C24 C25 110.1(4)
C26 C24 C20 109.9(4)
C25 C24 C20 112.8(4)

loop_
_geom_bond_atom_site_label_1
_geom_bond_atom_site_label_2
_geom_bond_distance
Br1 B1 1.919(5)
B1 N1 1.395(6)
B1 N2 1.420(5)
N1 C3 1.425(5)
N1 C1 1.469(5)
C1 C2 1.528(6)
C2 N2 1.485(6)
N2 C15 1.421(5)
C3 C4 1.404(6)
C3 C8 1.407(6)
C4 C5 1.405(6)
C4 C9 1.531(6)
C5 C6 1.386(7)
C6 C7 1.371(7)
C7 C8 1.396(6)
C8 C12 1.516(6)
C9 C11 1.524(7)
C9 C10 1.527(7)
C12 C13 1.529(7)
C12 C14 1.547(7)
C15 C20 1.409(6)
C15 C16 1.418(6)
C16 C17 1.406(6)
C16 C21 1.520(6)
C17 C18 1.379(6)
C18 C19 1.380(6)
C19 C20 1.393(6)
C20 C24 1.539(6)
C21 C22 1.538(7)
C21 C23 1.543(6)
C24 C26 1.529(7)
C24 C25 1.532(7)

loop_
_cod_related_entry_id
_cod_related_entry_database
_cod_related_entry_code
1 ChemSpider 30660190
